data_8101521
loop_
_publ_author_name
'Shan, Yongkui'
'Huang, Songping D.'

_publ_section_title
;
Crystal structure of R-(+)-1-phenylethylammonium dihydrogenphosphate, 
C~48~H~84~N~6~O~24~P~6~
;
_journal_issue 3
_journal_name_full 'Zeitschrift f\"ur Kristallographie - New Crystal Structures'
_journal_page_first 391
_journal_page_last 393
_journal_volume 214
_journal_year 1999
_chemical_formula_sum 'C48 H84 N6 O24 P6'
_chemical_formula_weight 1315.06
_space_group_IT_number 4
_symmetry_cell_setting monoclinic
_symmetry_space_group_name_Hall 'P 2yb'
_symmetry_space_group_name_H-M 'P 1 21 1'
_cell_angle_alpha 90
_cell_angle_beta 108.843(1)
_cell_angle_gamma 90
_cell_formula_units_Z 2
_cell_length_a 10.1958(6)
_cell_length_b 22.010(1)
_cell_length_c 15.0067(9)
_cell_measurement_temperature 296.7
_cell_volume 3187.2(3)
_diffrn_ambient_temperature 296(1)
_exptl_crystal_density_diffrn 1.370
_refine_ls_R_factor_obs 0.0534
_refine_ls_wR_factor_obs 0.0636
_cod_original_sg_symbol_H-M 'P 21'
_cod_database_code 8101521

loop_
_symmetry_equiv_pos_as_xyz
'  +x,  +y,  +z'
'  -x,1/2+y,  -z'

loop_
_atom_site_label
_atom_site_fract_x
_atom_site_fract_y
_atom_site_fract_z
_atom_site_U_iso_or_equiv
_atom_site_occupancy
_atom_site_refinement_flags
_atom_site_adp_type
_atom_site_calc_flag
_atom_site_calc_attached_atom
P(1) 1.3564(2) 0.6677 -0.0516(2) 0.0338(6) 1.000 . Uani d ?
P(2) 0.9825(2) 0.5711(1) -0.0737(1) 0.0333(5) 1.000 . Uani d ?
P(3) 0.6672(2) 0.5136(1) 0.0745(1) 0.0340(5) 1.000 . Uani d ?
P(4) 1.0344(2) 0.4109(1) 0.0830(1) 0.0327(5) 1.000 . Uani d ?
P(5) 1.3874(2) 0.3471(1) -0.0489(1) 0.0288(5) 1.000 . Uani d ?
P(6) 0.9653(2) 0.2466 -0.0669(1) 0.0336(5) 1.000 . Uani d ?
O(1) 1.4716(5) 0.7080(3) -0.0644(4) 0.043(2) 1.000 . Uani d ?
O(2) 1.2175(5) 0.6828(2) -0.1209(4) 0.043(2) 1.000 . Uani d ?
O(3) 1.3546(5) 0.6761(3) 0.0511(4) 0.051(2) 1.000 . Uani d ?
O(4) 1.3955(5) 0.6009(2) -0.0573(4) 0.053(2) 1.000 . Uani d ?
O(5) 0.8322(5) 0.5675(2) -0.0803(4) 0.045(2) 1.000 . Uani d ?
O(6) 0.9929(5) 0.6231(2) -0.1421(4) 0.042(2) 1.000 . Uani d ?
O(7) 1.0793(5) 0.5905(2) 0.0277(3) 0.042(2) 1.000 . Uani d ?
O(8) 1.0415(6) 0.5126(2) -0.0959(4) 0.046(2) 1.000 . Uani d ?
O(9) 0.6150(5) 0.5796(3) 0.0661(4) 0.059(2) 1.000 . Uani d ?
O(10) 0.6873(5) 0.4926(2) -0.0200(4) 0.044(2) 1.000 . Uani d ?
O(11) 0.5625(6) 0.4730(3) 0.0945(4) 0.049(2) 1.000 . Uani d ?
O(12) 0.8084(5) 0.5143(3) 0.1530(4) 0.053(2) 1.000 . Uani d ?
O(13) 1.1920(5) 0.4072(3) 0.0923(3) 0.045(1) 1.000 . Uani d ?
O(14) 1.0190(5) 0.4628(2) 0.1427(4) 0.044(2) 1.000 . Uani d ?
O(15) 0.9524(5) 0.4210(2) -0.0241(3) 0.042(2) 1.000 . Uani d ?
O(16) 0.9863(6) 0.3508(2) 0.1093(4) 0.051(2) 1.000 . Uani d ?
O(17) 1.2449(5) 0.3570(3) -0.0405(4) 0.054(2) 1.000 . Uani d ?
O(18) 1.4082(5) 0.3830(2) -0.1274(4) 0.043(2) 1.000 . Uani d ?
O(19) 1.5032(5) 0.3634(2) 0.0476(3) 0.040(1) 1.000 . Uani d ?
O(20) 1.4111(6) 0.2789(2) -0.0633(4) 0.059(2) 1.000 . Uani d ?
O(21) 0.8144(5) 0.2545(2) -0.0797(4) 0.050(2) 1.000 . Uani d ?
O(22) 1.0085(5) 0.2978(2) -0.1260(3) 0.043(2) 1.000 . Uani d ?
O(23) 1.0572(5) 0.2571(2) 0.0382(3) 0.041(1) 1.000 . Uani d ?
O(24) 1.0049(6) 0.1856(2) -0.0959(4) 0.048(2) 1.000 . Uani d ?
N(1) 0.7632(6) 0.6806(3) 0.1552(4) 0.037(2) 1.000 . Uani d ?
N(2) 1.3235(6) 0.5203(3) 0.1304(4) 0.045(2) 1.000 . Uani d ?
N(3) 1.6861(6) 0.3662(3) -0.1251(4) 0.038(2) 1.000 . Uani d ?
N(4) 1.2644(6) 0.4955(3) -0.1635(4) 0.040(2) 1.000 . Uani d ?
N(5) 0.7066(6) 0.6789(3) -0.1215(4) 0.038(2) 1.000 . Uani d ?
N(6) 1.2302(6) 0.8070(3) -0.1604(4) 0.038(2) 1.000 . Uani d ?
C(1) 0.8479(9) 0.7506(4) 0.2876(6) 0.051(3) 1.000 . Uani d ?
C(2) 0.7864(8) 0.6875(4) 0.2574(5) 0.040(2) 1.000 . Uani d ?
C(3) 0.8759(8) 0.6369(3) 0.3137(5) 0.037(2) 1.000 . Uani d ?
C(4) 1.012(1) 0.6289(4) 0.3137(6) 0.054(3) 1.000 . Uani d ?
C(5) 1.092(1) 0.5829(5) 0.3697(7) 0.073(3) 1.000 . Uani d ?
C(6) 1.041(1) 0.5460(5) 0.4242(7) 0.073(4) 1.000 . Uani d ?
C(7) 0.911(1) 0.5534(5) 0.4223(7) 0.080(4) 1.000 . Uani d ?
C(8) 0.8237(9) 0.5998(4) 0.3680(6) 0.058(3) 1.000 . Uani d ?
C(9) 1.391(1) 0.6004(4) 0.2496(7) 0.076(3) 1.000 . Uani d ?
C(10) 1.3216(8) 0.5390(4) 0.2272(5) 0.042(2) 1.000 . Uani d ?
C(11) 1.3876(8) 0.4906(4) 0.2998(5) 0.042(2) 1.000 . Uani d ?
C(12) 1.3000(9) 0.4545(4) 0.3330(6) 0.053(3) 1.000 . Uani d ?
C(13) 1.360(1) 0.4118(5) 0.4023(6) 0.067(3) 1.000 . Uani d ?
C(14) 1.501(1) 0.4040(5) 0.4383(6) 0.073(3) 1.000 . Uani d ?
C(15) 1.584(1) 0.4401(6) 0.4041(7) 0.081(4) 1.000 . Uani d ?
C(16) 1.5293(9) 0.4822(5) 0.3353(6) 0.063(3) 1.000 . Uani d ?
C(17) 1.6456(9) 0.4417(4) -0.2514(6) 0.055(3) 1.000 . Uani d ?
C(18) 1.7021(7) 0.3793(4) -0.2202(5) 0.037(2) 1.000 . Uani d ?
C(19) 1.6358(7) 0.3292(3) -0.2894(5) 0.034(2) 1.000 . Uani d ?
C(20) 1.4930(8) 0.3201(4) -0.3217(6) 0.049(3) 1.000 . Uani d ?
C(21) 1.4330(9) 0.2770(5) -0.3887(6) 0.063(3) 1.000 . Uani d ?
C(22) 1.515(1) 0.2412(5) -0.4260(6) 0.064(3) 1.000 . Uani d ?
C(23) 1.656(1) 0.2491(4) -0.3940(7) 0.064(3) 1.000 . Uani d ?
C(24) 1.7163(8) 0.2920(4) -0.3261(6) 0.050(2) 1.000 . Uani d ?
C(25) 1.165(1) 0.5714(4) -0.2877(6) 0.059(3) 1.000 . Uani d ?
C(26) 1.2309(8) 0.5087(4) -0.2673(5) 0.041(2) 1.000 . Uani d ?
C(27) 1.1387(8) 0.4595(3) -0.3245(5) 0.039(2) 1.000 . Uani d ?
C(28) 1.003(1) 0.4504(4) -0.3223(6) 0.062(3) 1.000 . Uani d ?
C(29) 0.919(1) 0.4083(5) -0.3813(7) 0.071(3) 1.000 . Uani d ?
C(30) 0.961(1) 0.3753(5) -0.4424(7) 0.070(3) 1.000 . Uani d ?
C(31) 1.089(1) 0.3844(4) -0.4487(6) 0.069(3) 1.000 . Uani d ?
C(32) 1.1813(9) 0.4268(4) -0.3881(6) 0.049(3) 1.000 . Uani d ?
C(33) 0.6278(9) 0.7647(4) -0.2298(6) 0.057(3) 1.000 . Uani d ?
C(34) 0.6951(7) 0.7019(3) -0.2181(5) 0.039(2) 1.000 . Uani d ?
C(35) 0.6216(8) 0.6563(4) -0.2931(5) 0.043(2) 1.000 . Uani d ?
C(36) 0.4777(9) 0.6518(5) -0.3262(7) 0.063(3) 1.000 . Uani d ?
C(37) 0.418(1) 0.6116(6) -0.3991(8) 0.084(4) 1.000 . Uani d ?
C(38) 0.493(1) 0.5751(5) -0.4382(6) 0.070(3) 1.000 . Uani d ?
C(39) 0.634(1) 0.5784(5) -0.4019(7) 0.067(3) 1.000 . Uani d ?
C(40) 0.6982(8) 0.6188(4) -0.3319(6) 0.050(3) 1.000 . Uani d ?
C(41) 1.186(1) 0.8890(4) -0.2763(6) 0.066(3) 1.000 . Uani d ?
C(42) 1.2142(8) 0.8221(4) -0.2607(6) 0.048(3) 1.000 . Uani d ?
C(43) 1.1040(8) 0.7818(4) -0.3239(5) 0.040(2) 1.000 . Uani d ?
C(44) 0.9662(8) 0.7850(4) -0.3253(5) 0.050(3) 1.000 . Uani d ?
C(45) 0.8648(9) 0.7493(5) -0.3853(6) 0.062(3) 1.000 . Uani d ?
C(46) 0.897(1) 0.7094(4) -0.4462(6) 0.060(3) 1.000 . Uani d ?
C(47) 1.029(1) 0.7053(4) -0.4465(6) 0.065(3) 1.000 . Uani d ?
C(48) 1.133(1) 0.7414(4) -0.3868(6) 0.060(3) 1.000 . Uani d ?
H(1) 0.7025 0.7125 0.1209 0.050 1.000 . Uiso c ?
H(2) 0.8499 0.6851 0.1437 0.050 1.000 . Uiso c ?
H(3) 0.7239 0.6428 0.1322 0.050 1.000 . Uiso c ?
H(4) 0.8636 0.7582 0.3527 0.062 1.000 . Uiso c ?
H(5) 0.9345 0.7551 0.2756 0.062 1.000 . Uiso c ?
H(6) 0.7867 0.7822 0.2521 0.062 1.000 . Uiso c ?
H(7) 0.6965 0.6851 0.2672 0.044 1.000 . Uiso c ?
H(8) 1.0495 0.6556 0.2771 0.068 1.000 . Uiso c ?
H(9) 1.1889 0.5777 0.3707 0.090 1.000 . Uiso c ?
H(10) 1.0964 0.5146 0.4621 0.088 1.000 . Uiso c ?
H(11) 0.8727 0.5269 0.4609 0.092 1.000 . Uiso c ?
H(12) 0.7301 0.6056 0.3689 0.070 1.000 . Uiso c ?
H(13) 1.2784 0.4820 0.1144 0.056 1.000 . Uiso c ?
H(14) 1.2769 0.5497 0.0853 0.056 1.000 . Uiso c ?
H(15) 1.4168 0.5168 0.1322 0.056 1.000 . Uiso c ?
H(16) 1.4870 0.5961 0.2497 0.096 1.000 . Uiso c ?
H(17) 1.3477 0.6294 0.2030 0.096 1.000 . Uiso c ?
H(18) 1.3938 0.6137 0.3094 0.096 1.000 . Uiso c ?
H(19) 1.2259 0.5443 0.2232 0.052 1.000 . Uiso c ?
H(20) 1.2004 0.4583 0.3053 0.066 1.000 . Uiso c ?
H(21) 1.3010 0.3878 0.4290 0.081 1.000 . Uiso c ?
H(22) 1.5419 0.3758 0.4886 0.091 1.000 . Uiso c ?
H(23) 1.6852 0.4331 0.4278 0.101 1.000 . Uiso c ?
H(24) 1.5897 0.5059 0.3108 0.077 1.000 . Uiso c ?
H(25) 1.5902 0.3678 -0.1315 0.045 1.000 . Uiso c ?
H(26) 1.7216 0.3272 -0.1043 0.045 1.000 . Uiso c ?
H(27) 1.7345 0.3960 -0.0806 0.045 1.000 . Uiso c ?
H(28) 1.6948 0.4716 -0.2058 0.067 1.000 . Uiso c ?
H(29) 1.6571 0.4512 -0.3100 0.067 1.000 . Uiso c ?
H(30) 1.5507 0.4433 -0.2568 0.067 1.000 . Uiso c ?
H(31) 1.8005 0.3800 -0.2105 0.046 1.000 . Uiso c ?
H(32) 1.4352 0.3450 -0.2960 0.060 1.000 . Uiso c ?
H(33) 1.3323 0.2729 -0.4108 0.076 1.000 . Uiso c ?
H(34) 1.4721 0.2118 -0.4724 0.081 1.000 . Uiso c ?
H(35) 1.7119 0.2253 -0.4222 0.079 1.000 . Uiso c ?
H(36) 1.8162 0.2960 -0.3000 0.062 1.000 . Uiso c ?
H(37) 1.1803 0.4949 -0.1487 0.050 1.000 . Uiso c ?
H(38) 1.3085 0.4568 -0.1484 0.050 1.000 . Uiso c ?
H(39) 1.3240 0.5258 -0.1268 0.050 1.000 . Uiso c ?
H(40) 1.2267 0.6016 -0.2514 0.073 1.000 . Uiso c ?
H(41) 1.1439 0.5815 -0.3531 0.073 1.000 . Uiso c ?
H(42) 1.0819 0.5719 -0.2724 0.073 1.000 . Uiso c ?
H(43) 1.3176 0.5090 -0.2829 0.053 1.000 . Uiso c ?
H(44) 0.9710 0.4737 -0.2790 0.077 1.000 . Uiso c ?
H(45) 0.8264 0.4014 -0.3763 0.091 1.000 . Uiso c ?
H(46) 0.8995 0.3451 -0.4817 0.083 1.000 . Uiso c ?
H(47) 1.1190 0.3635 -0.4963 0.085 1.000 . Uiso c ?
H(48) 1.2739 0.4330 -0.3914 0.059 1.000 . Uiso c ?
H(49) 0.6172 0.6763 -0.1154 0.049 1.000 . Uiso c ?
H(50) 0.7486 0.6398 -0.1125 0.049 1.000 . Uiso c ?
H(51) 0.7625 0.7059 -0.0747 0.049 1.000 . Uiso c ?
H(52) 0.6848 0.7915 -0.1823 0.072 1.000 . Uiso c ?
H(53) 0.6219 0.7802 -0.2897 0.072 1.000 . Uiso c ?
H(54) 0.5395 0.7620 -0.2232 0.072 1.000 . Uiso c ?
H(55) 0.7876 0.7069 -0.2187 0.045 1.000 . Uiso c ?
H(56) 0.4224 0.6760 -0.2989 0.086 1.000 . Uiso c ?
H(57) 0.3177 0.6078 -0.4210 0.100 1.000 . Uiso c ?
H(58) 0.4427 0.5507 -0.4919 0.089 1.000 . Uiso c ?
H(59) 0.6899 0.5525 -0.4294 0.084 1.000 . Uiso c ?
H(60) 0.7990 0.6204 -0.3060 0.066 1.000 . Uiso c ?
H(61) 1.1434 0.8147 -0.1504 0.047 1.000 . Uiso c ?
H(62) 1.2530 0.7652 -0.1478 0.047 1.000 . Uiso c ?
H(63) 1.2995 0.8315 -0.1190 0.047 1.000 . Uiso c ?
H(64) 1.2636 0.9107 -0.2332 0.078 1.000 . Uiso c ?
H(65) 1.1818 0.8991 -0.3385 0.078 1.000 . Uiso c ?
H(66) 1.1054 0.8985 -0.2643 0.078 1.000 . Uiso c ?
H(67) 1.3021 0.8120 -0.2710 0.060 1.000 . Uiso c ?
H(68) 0.9405 0.8125 -0.2841 0.065 1.000 . Uiso c ?
H(69) 0.7693 0.7533 -0.3854 0.077 1.000 . Uiso c ?
H(70) 0.8261 0.6823 -0.4876 0.078 1.000 . Uiso c ?
H(71) 1.0533 0.6788 -0.4909 0.079 1.000 . Uiso c ?
H(72) 1.2283 0.7388 -0.3885 0.076 1.000 . Uiso c ?

loop_
_atom_site_aniso_label
_atom_site_aniso_U_11
_atom_site_aniso_U_22
_atom_site_aniso_U_33
_atom_site_aniso_U_12
_atom_site_aniso_U_13
_atom_site_aniso_U_23
P(1) 0.028(1) 0.030(1) 0.043(1) -0.0002(9) 0.0091(9) -0.0005(9)
P(2) 0.033(1) 0.028(1) 0.041(1) -0.0012(9) 0.0144(9) -0.0001(9)
P(3) 0.028(1) 0.029(1) 0.044(1) 0.0008(9) 0.0111(9) -0.0029(9)
P(4) 0.028(1) 0.034(1) 0.038(1) 0.0007(9) 0.0138(8) -0.0005(9)
P(5) 0.0256(9) 0.029(1) 0.032(1) 0.0008(9) 0.0094(8) 0.0004(8)
P(6) 0.034(1) 0.030(1) 0.038(1) 0.0013(9) 0.0141(9) 0.0037(9)
O(1) 0.038(3) 0.044(3) 0.053(3) -0.009(3) 0.023(3) -0.010(3)
O(2) 0.031(3) 0.040(3) 0.055(4) 0.000(2) 0.010(3) 0.006(2)
O(3) 0.040(3) 0.073(4) 0.041(3) 0.011(3) 0.016(3) 0.014(3)
O(4) 0.047(3) 0.033(3) 0.065(4) 0.001(3) -0.001(3) -0.007(3)
O(5) 0.037(3) 0.044(3) 0.055(3) -0.002(3) 0.016(3) 0.010(3)
O(6) 0.036(3) 0.039(3) 0.048(3) 0.000(2) 0.010(2) 0.008(2)
O(7) 0.046(3) 0.037(3) 0.041(3) 0.007(3) 0.012(2) 0.002(2)
O(8) 0.057(3) 0.034(3) 0.058(3) -0.005(3) 0.032(3) -0.001(3)
O(9) 0.044(3) 0.035(3) 0.079(4) 0.001(3) -0.004(3) -0.014(3)
O(10) 0.049(3) 0.042(3) 0.047(3) -0.009(3) 0.024(3) -0.008(2)
O(11) 0.051(3) 0.041(3) 0.069(4) -0.005(3) 0.036(3) -0.010(3)
O(12) 0.035(3) 0.074(4) 0.047(3) 0.014(3) 0.008(2) -0.008(3)
O(13) 0.022(3) 0.059(3) 0.050(3) 0.001(3) 0.007(2) -0.010(3)
O(14) 0.034(3) 0.049(3) 0.048(3) 0.005(2) 0.011(2) -0.015(3)
O(15) 0.035(3) 0.039(3) 0.048(3) -0.009(2) 0.009(2) -0.003(2)
O(16) 0.073(4) 0.038(3) 0.055(4) 0.004(3) 0.040(3) 0.001(3)
O(17) 0.033(3) 0.088(5) 0.048(3) -0.006(3) 0.021(3) -0.018(3)
O(18) 0.039(3) 0.048(3) 0.047(3) 0.001(3) 0.021(3) 0.007(3)
O(19) 0.038(3) 0.038(3) 0.038(3) -0.004(2) 0.002(2) -0.001(2)
O(20) 0.066(4) 0.027(3) 0.062(4) 0.007(3) -0.008(3) -0.008(3)
O(21) 0.039(3) 0.049(4) 0.067(4) 0.001(3) 0.024(3) 0.017(3)
O(22) 0.047(3) 0.039(3) 0.043(3) -0.007(2) 0.014(2) 0.007(2)
O(23) 0.043(3) 0.041(3) 0.036(3) 0.008(2) 0.012(2) 0.006(2)
O(24) 0.061(4) 0.038(3) 0.051(3) -0.006(3) 0.026(3) -0.001(3)
N(1) 0.037(4) 0.035(3) 0.034(4) 0.000(3) 0.003(3) 0.003(3)
N(2) 0.042(4) 0.057(4) 0.033(3) 0.005(3) 0.009(3) -0.001(3)
N(3) 0.031(3) 0.044(4) 0.036(3) -0.006(3) 0.008(3) -0.003(3)
N(4) 0.047(4) 0.037(4) 0.037(3) -0.003(3) 0.016(3) -0.003(3)
N(5) 0.035(4) 0.034(4) 0.047(4) -0.002(3) 0.015(3) -0.005(3)
N(6) 0.032(3) 0.036(3) 0.041(4) 0.006(3) 0.004(3) 0.000(3)
C(1) 0.068(6) 0.043(5) 0.039(5) 0.008(4) 0.014(4) -0.001(4)
C(2) 0.036(5) 0.039(4) 0.046(5) -0.003(3) 0.018(4) 0.000(4)
C(3) 0.045(5) 0.037(4) 0.025(4) -0.003(4) 0.006(3) -0.008(3)
C(4) 0.067(6) 0.062(6) 0.037(5) 0.011(5) 0.021(4) 0.007(4)
C(5) 0.083(7) 0.081(7) 0.050(6) 0.038(6) 0.017(5) 0.003(5)
C(6) 0.106(9) 0.057(6) 0.053(6) 0.018(6) 0.020(6) 0.014(5)
C(7) 0.12(1) 0.063(7) 0.057(6) -0.027(7) 0.025(7) 0.009(5)
C(8) 0.066(6) 0.058(6) 0.041(5) -0.014(5) 0.007(4) 0.006(4)
C(9) 0.118(9) 0.047(5) 0.050(6) -0.013(6) 0.011(6) 0.002(5)
C(10) 0.047(5) 0.046(5) 0.038(4) 0.002(4) 0.019(4) -0.006(4)
C(11) 0.050(5) 0.046(5) 0.030(4) 0.002(4) 0.011(4) 0.000(3)
C(12) 0.051(5) 0.056(6) 0.052(5) -0.009(4) 0.016(4) 0.003(4)
C(13) 0.082(7) 0.064(6) 0.057(6) -0.006(6) 0.026(5) 0.016(5)
C(14) 0.098(9) 0.067(7) 0.054(6) 0.020(6) 0.024(6) 0.018(5)
C(15) 0.069(7) 0.102(9) 0.074(7) 0.035(6) 0.027(6) 0.025(6)
C(16) 0.050(5) 0.078(7) 0.060(6) 0.006(5) 0.018(5) 0.011(5)
C(17) 0.067(6) 0.048(5) 0.055(5) 0.000(4) 0.027(5) 0.008(4)
C(18) 0.029(4) 0.047(5) 0.038(4) -0.005(4) 0.013(3) 0.003(4)
C(19) 0.035(4) 0.040(5) 0.031(4) 0.001(3) 0.015(3) 0.001(3)
C(20) 0.037(4) 0.064(6) 0.046(5) -0.008(4) 0.014(4) -0.004(4)
C(21) 0.054(5) 0.080(7) 0.050(5) -0.016(5) 0.009(4) -0.020(5)
C(22) 0.073(7) 0.066(6) 0.048(5) -0.016(6) 0.011(5) -0.007(5)
C(23) 0.077(7) 0.063(6) 0.060(6) 0.020(6) 0.032(5) -0.007(5)
C(24) 0.037(4) 0.061(6) 0.047(5) 0.007(4) 0.009(4) -0.004(4)
C(25) 0.072(6) 0.052(5) 0.057(6) -0.003(5) 0.025(5) 0.003(5)
C(26) 0.048(5) 0.048(5) 0.034(4) 0.002(4) 0.021(4) 0.000(4)
C(27) 0.050(5) 0.039(4) 0.028(4) 0.007(4) 0.014(3) 0.003(3)
C(28) 0.063(6) 0.078(7) 0.055(5) -0.023(5) 0.033(5) -0.021(5)
C(29) 0.073(7) 0.085(7) 0.055(6) -0.032(6) 0.020(5) -0.015(6)
C(30) 0.098(8) 0.054(6) 0.046(5) -0.023(6) 0.009(5) -0.003(5)
C(31) 0.106(8) 0.059(6) 0.039(5) 0.009(6) 0.020(5) -0.016(4)
C(32) 0.060(5) 0.047(5) 0.041(4) 0.013(4) 0.018(4) 0.004(4)
C(33) 0.058(6) 0.053(5) 0.058(6) 0.011(4) 0.016(5) 0.011(4)
C(34) 0.030(4) 0.041(5) 0.047(5) -0.003(4) 0.014(3) 0.006(4)
C(35) 0.047(5) 0.041(5) 0.039(4) 0.005(4) 0.010(4) 0.001(4)
C(36) 0.038(5) 0.085(7) 0.062(6) -0.005(5) 0.011(4) -0.009(5)
C(37) 0.041(6) 0.11(1) 0.076(7) -0.019(6) -0.007(5) -0.010(7)
C(38) 0.085(8) 0.070(7) 0.045(6) -0.020(6) 0.005(5) -0.009(5)
C(39) 0.081(7) 0.064(6) 0.058(6) 0.006(6) 0.024(5) -0.017(5)
C(40) 0.051(5) 0.040(5) 0.056(5) 0.007(4) 0.014(4) -0.005(4)
C(41) 0.101(8) 0.060(6) 0.040(5) -0.034(6) 0.027(5) 0.001(4)
C(42) 0.040(5) 0.063(6) 0.044(5) -0.004(4) 0.017(4) -0.008(4)
C(43) 0.047(5) 0.039(4) 0.028(4) 0.005(4) 0.004(3) 0.003(3)
C(44) 0.044(5) 0.074(6) 0.031(4) -0.006(4) 0.010(4) -0.002(4)
C(45) 0.056(5) 0.081(7) 0.043(5) -0.013(5) 0.009(4) -0.004(5)
C(46) 0.068(6) 0.060(6) 0.039(5) -0.016(5) 0.001(4) -0.004(5)
C(47) 0.093(8) 0.053(6) 0.034(5) 0.012(6) 0.000(5) -0.015(4)
C(48) 0.078(6) 0.052(5) 0.049(5) 0.029(5) 0.016(5) -0.005(5)

loop_
_geom_bond_atom_site_label_1
_geom_bond_atom_site_label_2
_geom_bond_distance
_geom_bond_site_symmetry_1
_geom_bond_site_symmetry_2
_geom_bond_publ_flag
P(1) O(1) 1.533(5) . . yes
P(1) O(2) 1.499(5) . . yes
P(1) O(3) 1.557(5) . . yes
P(1) O(4) 1.534(5) . . yes
P(2) O(5) 1.505(5) . . yes
P(2) O(6) 1.563(5) . . yes
P(2) O(7) 1.581(5) . . yes
P(2) O(8) 1.503(6) . . yes
P(3) O(9) 1.538(6) . . yes
P(3) O(10) 1.567(5) . . yes
P(3) O(11) 1.493(6) . . yes
P(3) O(12) 1.538(5) . . yes
P(4) O(13) 1.569(5) . . yes
P(4) O(14) 1.490(5) . . yes
P(4) O(15) 1.569(5) . . yes
P(4) O(16) 1.508(6) . . yes
P(5) O(17) 1.513(5) . . yes
P(5) O(18) 1.488(5) . . yes
P(5) O(19) 1.586(5) . . yes
P(5) O(20) 1.547(5) . . yes
P(6) O(21) 1.498(5) . . yes
P(6) O(22) 1.582(5) . . yes
P(6) O(23) 1.570(5) . . yes
P(6) O(24) 1.507(5) . . yes
N(1) C(2) 1.482(9) . . yes
N(1) H(1) 0.97 . . no
N(1) H(2) 0.96 . . no
N(1) H(3) 0.94 . . no
N(2) C(10) 1.52(1) . . yes
N(2) H(13) 0.95 . . no
N(2) H(14) 0.95 . . no
N(2) H(15) 0.95 . . no
N(3) C(18) 1.516(9) . . yes
N(3) H(25) 0.95 . . no
N(3) H(26) 0.94 . . no
N(3) H(27) 0.95 . . no
N(4) C(26) 1.512(9) . . yes
N(4) H(37) 0.95 . . no
N(4) H(38) 0.96 . . no
N(4) H(39) 0.95 . . no
N(5) C(34) 1.504(9) . . yes
N(5) H(49) 0.95 . . no
N(5) H(50) 0.95 . . no
N(5) H(51) 0.95 . . no
N(6) C(42) 1.50(1) . . yes
N(6) H(61) 0.96 . . no
N(6) H(62) 0.95 . . no
N(6) H(63) 0.94 . . no
C(1) C(2) 1.53(1) . . yes
C(1) H(4) 0.95 . . no
C(1) H(5) 0.96 . . no
C(1) H(6) 0.97 . . no
C(2) C(3) 1.51(1) . . yes
C(2) H(7) 0.98 . . no
C(3) C(4) 1.40(1) . . yes
C(3) C(8) 1.38(1) . . yes
C(4) C(5) 1.40(1) . . yes
C(4) H(8) 0.96 . . no
C(5) C(6) 1.37(1) . . yes
C(5) H(9) 0.99 . . no
C(6) C(7) 1.32(1) . . yes
C(6) H(10) 0.96 . . no
C(7) C(8) 1.43(1) . . yes
C(7) H(11) 0.99 . . no
C(8) H(12) 0.97 . . no
C(9) C(10) 1.51(1) . . yes
C(9) H(16) 0.99 . . no
C(9) H(17) 0.94 . . no
C(9) H(18) 0.93 . . no
C(10) C(11) 1.52(1) . . yes
C(10) H(19) 0.97 . . no
C(11) C(12) 1.40(1) . . yes
C(11) C(16) 1.38(1) . . yes
C(12) C(13) 1.39(1) . . yes
C(12) H(20) 0.97 . . no
C(13) C(14) 1.37(1) . . yes
C(13) H(21) 0.98 . . no
C(14) C(15) 1.38(1) . . yes
C(14) H(22) 0.96 . . no
C(15) C(16) 1.37(1) . . yes
C(15) H(23) 0.99 . . no
C(16) H(24) 0.96 . . no
C(17) C(18) 1.50(1) . . yes
C(17) H(28) 0.97 . . no
C(17) H(29) 0.95 . . no
C(17) H(30) 0.95 . . no
C(18) C(19) 1.52(1) . . yes
C(18) H(31) 0.97 . . no
C(19) C(20) 1.39(1) . . yes
C(19) C(24) 1.39(1) . . yes
C(20) C(21) 1.37(1) . . yes
C(20) H(32) 0.97 . . no
C(21) C(22) 1.40(1) . . yes
C(21) H(33) 0.98 . . no
C(22) C(23) 1.37(1) . . yes
C(22) H(34) 0.95 . . no
C(23) C(24) 1.38(1) . . yes
C(23) H(35) 0.97 . . no
C(24) H(36) 0.97 . . no
C(25) C(26) 1.52(1) . . yes
C(25) H(40) 0.96 . . no
C(25) H(41) 0.96 . . no
C(25) H(42) 0.94 . . no
C(26) C(27) 1.51(1) . . yes
C(26) H(43) 0.98 . . no
C(27) C(28) 1.41(1) . . yes
C(27) C(32) 1.37(1) . . yes
C(28) C(29) 1.38(1) . . yes
C(28) H(44) 0.97 . . no
C(29) C(30) 1.34(1) . . yes
C(29) H(45) 0.98 . . no
C(30) C(31) 1.36(1) . . yes
C(30) H(46) 0.97 . . no
C(31) C(32) 1.42(1) . . yes
C(31) H(47) 0.98 . . no
C(32) H(48) 0.97 . . no
C(33) C(34) 1.53(1) . . yes
C(33) H(52) 0.96 . . no
C(33) H(53) 0.95 . . no
C(33) H(54) 0.94 . . no
C(34) C(35) 1.51(1) . . yes
C(34) H(55) 0.95 . . no
C(35) C(36) 1.39(1) . . yes
C(35) C(40) 1.39(1) . . yes
C(36) C(37) 1.39(1) . . yes
C(36) H(56) 0.96 . . no
C(37) C(38) 1.36(2) . . yes
C(37) H(57) 0.97 . . no
C(38) C(39) 1.37(1) . . yes
C(38) H(58) 0.97 . . no
C(39) C(40) 1.37(1) . . yes
C(39) H(59) 0.98 . . no
C(40) H(60) 0.98 . . no
C(41) C(42) 1.50(1) . . yes
C(41) H(64) 0.97 . . no
C(41) H(65) 0.95 . . no
C(41) H(66) 0.92 . . no
C(42) C(43) 1.50(1) . . yes
C(42) H(67) 0.98 . . no
C(43) C(44) 1.40(1) . . yes
C(43) C(48) 1.40(1) . . yes
C(44) C(45) 1.38(1) . . yes
C(44) H(68) 0.96 . . no
C(45) C(46) 1.38(1) . . yes
C(45) H(69) 0.98 . . no
C(46) C(47) 1.35(1) . . yes
C(46) H(70) 0.99 . . no
C(47) C(48) 1.39(1) . . yes
C(47) H(71) 0.97 . . no
C(48) H(72) 0.98 . . no

loop_
_cod_related_entry_id
_cod_related_entry_database
_cod_related_entry_code
1 ChemSpider 30653859
